data_4085976
loop_
_publ_author_name
'Ylijoki, Kai E. O.'
'Kirk, Andrew D.'
'B\"ocklein, Sebastian'
'Witherell, Ross D.'
'Stryker, Jeffrey M.'

_publ_section_title
;
 Cobalt-Mediated \h5-Pentadienyl/Alkyne [5 + 2] Cycloaddition Reactions:
 Substitution Effects, Bicyclic Synthesis, and Photochemical
 \h4-Cycloheptadiene Demetalation
;
_journal_issue 13
_journal_name_full Organometallics
_journal_page_first 3335
_journal_paper_doi 10.1021/acs.organomet.5b00346
_journal_volume 34
_journal_year 2015
_chemical_formula_sum 'C21 H30 B Co F4 O'
_chemical_formula_weight 444.19
_chemical_name_systematic
; 
 ? 
;
_space_group_IT_number 2
_symmetry_cell_setting triclinic
_symmetry_space_group_name_Hall '-P 1'
_symmetry_space_group_name_H-M 'P -1'
_atom_sites_solution_hydrogens geom
_atom_sites_solution_primary direct
_atom_sites_solution_secondary difmap
_audit_creation_method SHELXL-97
_cell_angle_alpha 87.4032(9)
_cell_angle_beta 88.7435(8)
_cell_angle_gamma 70.2237(8)
_cell_formula_units_Z 4
_cell_length_a 8.3978(6)
_cell_length_b 10.5938(8)
_cell_length_c 24.6587(18)
_cell_measurement_reflns_used 9857
_cell_measurement_temperature 173(2)
_cell_measurement_theta_max 27.432
_cell_measurement_theta_min 2.236
_cell_volume 2062.2(3)
_computing_cell_refinement 'Bruker SAINT'
_computing_data_collection 'Bruker APEX2'
_computing_data_reduction 'Bruker SAINT'
_computing_molecular_graphics 'Bruker SHELXTL'
_computing_publication_material 'Bruker SHELXTL'
_computing_structure_refinement 'SHELXL-97 (Sheldrick, 2008)'
_computing_structure_solution 'DIRDIF-99 (Beurskens et al., 1999)'
_diffrn_ambient_temperature 173(2)
_diffrn_measured_fraction_theta_full 0.989
_diffrn_measured_fraction_theta_max 0.989
_diffrn_measurement_device_type 'Bruker APEX-II CCD'
_diffrn_measurement_method '\w scans'
_diffrn_radiation_monochromator graphite
_diffrn_radiation_source 'fine-focus sealed tube'
_diffrn_radiation_type MoK\a
_diffrn_radiation_wavelength 0.71073
_diffrn_reflns_av_R_equivalents 0.0158
_diffrn_reflns_av_sigmaI/netI 0.0239
_diffrn_reflns_limit_h_max 10
_diffrn_reflns_limit_h_min -10
_diffrn_reflns_limit_k_max 13
_diffrn_reflns_limit_k_min -13
_diffrn_reflns_limit_l_max 31
_diffrn_reflns_limit_l_min -31
_diffrn_reflns_number 18171
_diffrn_reflns_theta_full 27.46
_diffrn_reflns_theta_max 27.46
_diffrn_reflns_theta_min 1.65
_exptl_absorpt_coefficient_mu 0.876
_exptl_absorpt_correction_T_max 0.8697
_exptl_absorpt_correction_T_min 0.5841
_exptl_absorpt_correction_type integration
_exptl_absorpt_process_details 'SADABS (Sheldrick, 2008)'
_exptl_crystal_colour orange
_exptl_crystal_density_diffrn 1.431
_exptl_crystal_density_method 'not measured'
_exptl_crystal_description prism
_exptl_crystal_F_000 928
_exptl_crystal_size_max 0.69
_exptl_crystal_size_mid 0.21
_exptl_crystal_size_min 0.16
_refine_diff_density_max 1.232
_refine_diff_density_min -0.656
_refine_diff_density_rms 0.089
_refine_ls_extinction_method none
_refine_ls_goodness_of_fit_ref 1.096
_refine_ls_hydrogen_treatment constr
_refine_ls_matrix_type full
_refine_ls_number_parameters 556
_refine_ls_number_reflns 9330
_refine_ls_number_restraints 12
_refine_ls_restrained_S_all 1.099
_refine_ls_R_factor_all 0.0668
_refine_ls_R_factor_gt 0.0613
_refine_ls_shift/su_max 0.002
_refine_ls_shift/su_mean 0.000
_refine_ls_structure_factor_coef Fsqd
_refine_ls_weighting_details 'calc w=1/[\s^2^(Fo^2^)+(0.0759P)^2^+4.0333P] where P=(Fo^2^+2Fc^2^)/3'
_refine_ls_weighting_scheme calc
_refine_ls_wR_factor_gt 0.1604
_refine_ls_wR_factor_ref 0.1641
_reflns_number_gt 8358
_reflns_number_total 9330
_reflns_threshold_expression I>2\s(I)
_cod_data_source_file om5b00346_si_002.cif
_cod_data_source_block 31
_cod_depositor_comments
;
The following automatic conversions were performed:

'_symmetry_cell_setting' value 'Triclinic' changed to 'triclinic'
according to
/usr/data/users/saulius/crontab/automatic-downloads/rss-feeds/ACS/lib/dictionaries/cif_core.dic
dictionary named 'cif_core.dic' version 2.4.2 from 2011-04-26.

Automatic conversion script
Id: cif_fix_values 3271 2015-04-21 07:52:19Z andrius 

 Adding full bibliography for 4085970--4085979.cif.
;
_cod_original_sg_symbol_H-M P-1
_cod_database_code 4085976

loop_
_symmetry_equiv_pos_as_xyz
'x, y, z'
'-x, -y, -z'

loop_
_atom_site_label
_atom_site_type_symbol
_atom_site_fract_x
_atom_site_fract_y
_atom_site_fract_z
_atom_site_U_iso_or_equiv
_atom_site_adp_type
_atom_site_occupancy
_atom_site_symmetry_multiplicity
_atom_site_calc_flag
_atom_site_refinement_flags
_atom_site_disorder_assembly
_atom_site_disorder_group
CoA Co 0.59178(5) 0.27365(4) 0.628326(16) 0.02544(12) Uani 1 1 d . . .
O0A O 0.9755(4) 0.0597(3) 0.83614(12) 0.0469(6) Uani 1 1 d . . .
C1A C 0.6646(5) 0.3447(4) 0.69848(14) 0.0370(8) Uani 1 1 d . B .
H1A H 0.7239 0.4119 0.6933 0.044 Uiso 1 1 calc R . .
C2A C 0.4892(5) 0.3915(4) 0.69287(14) 0.0390(8) Uani 1 1 d D B .
H2A H 0.4354 0.4898 0.6842 0.047 Uiso 1 1 calc R A 1
C3AA C 0.3894(7) 0.3138(6) 0.6861(3) 0.0392(13) Uani 0.65 1 d PD B 1
H3A H 0.2851 0.3520 0.6675 0.047 Uiso 0.65 1 calc PR B 1
C4AA C 0.4394(7) 0.1716(6) 0.7070(3) 0.0418(13) Uani 0.65 1 d PD B 1
H4AA H 0.3471 0.1347 0.7023 0.050 Uiso 0.65 1 calc PR B 1
H4BA H 0.4697 0.1635 0.7459 0.050 Uiso 0.65 1 calc PR B 1
C3BA C 0.3977(13) 0.2964(10) 0.7163(5) 0.039(2) Uani 0.35 1 d PD B 2
H3AA H 0.4428 0.2580 0.7524 0.047 Uiso 0.35 1 calc PR B 2
H3BA H 0.2744 0.3442 0.7196 0.047 Uiso 0.35 1 calc PR B 2
C4BA C 0.4346(10) 0.1900(10) 0.6758(4) 0.039(3) Uani 0.35 1 d PD B 2
H4A H 0.3473 0.1850 0.6530 0.047 Uiso 0.35 1 calc PR B 2
C5A C 0.5950(5) 0.0993(4) 0.67147(16) 0.0409(8) Uani 1 1 d D B .
H5A H 0.5951 0.0199 0.6510 0.049 Uiso 1 1 calc R C 1
C6A C 0.7457(5) 0.1190(4) 0.67991(15) 0.0381(8) Uani 1 1 d . B .
H6A H 0.8505 0.0541 0.6640 0.046 Uiso 1 1 calc R . .
C7A C 0.7664(5) 0.2067(4) 0.72333(15) 0.0385(8) Uani 1 1 d . . .
H7A H 0.7126 0.1885 0.7580 0.046 Uiso 1 1 calc R B .
C8A C 0.9531(5) 0.1889(5) 0.73238(17) 0.0462(9) Uani 1 1 d . B .
H8AA H 1.0199 0.0920 0.7359 0.055 Uiso 1 1 calc R . .
H8BA H 0.9970 0.2277 0.7006 0.055 Uiso 1 1 calc R . .
C9A C 0.9737(6) 0.2561(5) 0.78227(19) 0.0522(10) Uani 1 1 d . . .
H9AA H 0.8876 0.3471 0.7824 0.063 Uiso 1 1 calc R B .
H9BA H 1.0866 0.2663 0.7814 0.063 Uiso 1 1 calc R . .
C10A C 0.9560(4) 0.1790(4) 0.83425(16) 0.0394(8) Uani 1 1 d . B .
C11A C 0.9078(5) 0.2613(5) 0.8831(2) 0.0549(11) Uani 1 1 d . . .
H11A H 0.7871 0.3146 0.8817 0.066 Uiso 1 1 calc R B .
H11B H 0.9742 0.3215 0.8841 0.066 Uiso 1 1 calc R . .
H11C H 0.9304 0.2021 0.9158 0.066 Uiso 1 1 calc R . .
C20A C 0.7528(4) 0.2942(3) 0.56663(12) 0.0268(6) Uani 1 1 d . B .
C21A C 0.6142(4) 0.4170(3) 0.57215(12) 0.0261(6) Uani 1 1 d . B .
C22A C 0.4604(4) 0.3903(3) 0.56378(12) 0.0271(6) Uani 1 1 d . B .
C23A C 0.5036(4) 0.2516(3) 0.55257(12) 0.0271(6) Uani 1 1 d . B .
C24A C 0.6843(4) 0.1920(3) 0.55482(13) 0.0277(6) Uani 1 1 d . B .
C25A C 0.9367(4) 0.2771(4) 0.56841(16) 0.0371(8) Uani 1 1 d . . .
H25A H 0.9788 0.2847 0.5314 0.045 Uiso 1 1 calc R B .
H25B H 0.9995 0.1885 0.5847 0.045 Uiso 1 1 calc R . .
H25C H 0.9525 0.3469 0.5903 0.045 Uiso 1 1 calc R . .
C26A C 0.6278(5) 0.5498(3) 0.58292(15) 0.0373(7) Uani 1 1 d . . .
H26A H 0.7433 0.5378 0.5942 0.045 Uiso 1 1 calc R B .
H26B H 0.5481 0.5918 0.6118 0.045 Uiso 1 1 calc R . .
H26C H 0.6010 0.6075 0.5498 0.045 Uiso 1 1 calc R . .
C27A C 0.2861(4) 0.4932(4) 0.56478(15) 0.0370(8) Uani 1 1 d . . .
H27A H 0.2543 0.5305 0.5279 0.044 Uiso 1 1 calc R B .
H27B H 0.2850 0.5654 0.5884 0.044 Uiso 1 1 calc R . .
H27C H 0.2053 0.4509 0.5786 0.044 Uiso 1 1 calc R . .
C28A C 0.3853(5) 0.1806(4) 0.53778(17) 0.0425(8) Uani 1 1 d . . .
H28A H 0.2709 0.2308 0.5505 0.051 Uiso 1 1 calc R B .
H28B H 0.4226 0.0902 0.5549 0.051 Uiso 1 1 calc R . .
H28C H 0.3849 0.1744 0.4983 0.051 Uiso 1 1 calc R . .
C29A C 0.7837(5) 0.0492(4) 0.54413(17) 0.0416(8) Uani 1 1 d . . .
H29A H 0.7216 -0.0088 0.5583 0.050 Uiso 1 1 calc R B .
H29B H 0.8936 0.0238 0.5621 0.050 Uiso 1 1 calc R . .
H29C H 0.8012 0.0387 0.5049 0.050 Uiso 1 1 calc R . .
CoB Co 0.41191(5) 0.20019(4) 0.129018(16) 0.02519(12) Uani 1 1 d . . .
O0B O 0.0282(4) 0.4898(3) 0.33063(13) 0.0492(7) Uani 1 1 d . . .
C1B C 0.3582(5) 0.1041(3) 0.19991(14) 0.0362(8) Uani 1 1 d . E .
H1B H 0.3087 0.0315 0.1956 0.043 Uiso 1 1 calc R . .
C2B C 0.5326(5) 0.0719(4) 0.19124(14) 0.0430(9) Uani 1 1 d D E .
H2B H 0.5993 -0.0226 0.1824 0.052 Uiso 1 1 calc R D 1
C3AB C 0.6136(7) 0.1693(6) 0.1845(3) 0.0400(14) Uani 0.65 1 d PD E 1
H3B H 0.7168 0.1441 0.1645 0.048 Uiso 0.65 1 calc PR E 1
C4AB C 0.5527(7) 0.3086(6) 0.2059(3) 0.0425(13) Uani 0.65 1 d PD E 1
H4AB H 0.6349 0.3558 0.1984 0.051 Uiso 0.65 1 calc PR E 1
H4BB H 0.5273 0.3079 0.2452 0.051 Uiso 0.65 1 calc PR E 1
C3BB C 0.6236(15) 0.1580(11) 0.2143(5) 0.058(4) Uani 0.35 1 d PD E 2
H3AB H 0.5892 0.1806 0.2523 0.070 Uiso 0.35 1 calc PR E 2
H3BB H 0.7481 0.1153 0.2121 0.070 Uiso 0.35 1 calc PR E 2
C4BB C 0.5600(11) 0.2774(11) 0.1760(5) 0.047(3) Uani 0.35 1 d PD E 2
H4B H 0.6405 0.2931 0.1514 0.057 Uiso 0.35 1 calc PR E 2
C5B C 0.3940(4) 0.3689(3) 0.17253(14) 0.0352(7) Uani 1 1 d D E .
H5B H 0.3789 0.4552 0.1516 0.042 Uiso 1 1 calc R F 1
C6B C 0.2510(4) 0.3348(3) 0.18404(13) 0.0298(6) Uani 1 1 d . E .
H6B H 0.1397 0.3971 0.1703 0.036 Uiso 1 1 calc R . .
C7B C 0.2496(4) 0.2300(3) 0.22757(14) 0.0314(7) Uani 1 1 d . . .
H7B H 0.3061 0.2429 0.2611 0.038 Uiso 1 1 calc R E .
C8B C 0.0728(5) 0.2268(4) 0.24095(15) 0.0381(8) Uani 1 1 d . E .
H8AB H 0.0182 0.2166 0.2070 0.046 Uiso 1 1 calc R . .
H8BB H 0.0827 0.1474 0.2652 0.046 Uiso 1 1 calc R . .
C9B C -0.0396(4) 0.3526(4) 0.26831(15) 0.0379(8) Uani 1 1 d . . .
H9AB H -0.0539 0.4310 0.2431 0.046 Uiso 1 1 calc R E .
H9BB H -0.1527 0.3448 0.2748 0.046 Uiso 1 1 calc R . .
C10B C 0.0267(4) 0.3790(3) 0.32165(15) 0.0342(7) Uani 1 1 d . E .
C11B C 0.0851(5) 0.2668(4) 0.36324(16) 0.0429(8) Uani 1 1 d . . .
H11D H 0.2045 0.2151 0.3567 0.051 Uiso 1 1 calc R E .
H11E H 0.0172 0.2081 0.3609 0.051 Uiso 1 1 calc R . .
H11F H 0.0721 0.3035 0.3995 0.051 Uiso 1 1 calc R . .
C20B C 0.2501(4) 0.1891(3) 0.06859(13) 0.0283(6) Uani 1 1 d . E .
C21B C 0.3902(4) 0.0664(3) 0.07345(13) 0.0280(6) Uani 1 1 d . E .
C22B C 0.5430(4) 0.0980(3) 0.06347(12) 0.0276(6) Uani 1 1 d . E .
C23B C 0.4959(4) 0.2388(3) 0.05235(13) 0.0282(6) Uani 1 1 d . E .
C24B C 0.3153(4) 0.2947(3) 0.05578(13) 0.0285(6) Uani 1 1 d . E .
C25B C 0.0670(4) 0.2029(4) 0.07202(16) 0.0394(8) Uani 1 1 d . . .
H25D H 0.0245 0.2004 0.0355 0.047 Uiso 1 1 calc R E .
H25E H 0.0028 0.2886 0.0879 0.047 Uiso 1 1 calc R . .
H25F H 0.0537 0.1289 0.0948 0.047 Uiso 1 1 calc R . .
C26B C 0.3820(5) -0.0699(4) 0.08488(16) 0.0387(8) Uani 1 1 d . . .
H26D H 0.2666 -0.0629 0.0959 0.046 Uiso 1 1 calc R E .
H26E H 0.4605 -0.1149 0.1142 0.046 Uiso 1 1 calc R . .
H26F H 0.4135 -0.1221 0.0521 0.046 Uiso 1 1 calc R . .
C27B C 0.7179(4) -0.0018(4) 0.06257(15) 0.0374(8) Uani 1 1 d . . .
H27D H 0.7525 -0.0237 0.0250 0.045 Uiso 1 1 calc R E .
H27E H 0.7202 -0.0835 0.0833 0.045 Uiso 1 1 calc R . .
H27F H 0.7960 0.0364 0.0789 0.045 Uiso 1 1 calc R . .
C28B C 0.6115(5) 0.3155(4) 0.03590(17) 0.0410(8) Uani 1 1 d . . .
H28D H 0.7266 0.2649 0.0481 0.049 Uiso 1 1 calc R E .
H28E H 0.5721 0.4031 0.0526 0.049 Uiso 1 1 calc R . .
H28F H 0.6111 0.3285 -0.0037 0.049 Uiso 1 1 calc R . .
C29B C 0.2117(5) 0.4383(4) 0.04482(16) 0.0395(8) Uani 1 1 d . . .
H29D H 0.1834 0.4531 0.0062 0.047 Uiso 1 1 calc R E .
H29E H 0.2762 0.4955 0.0546 0.047 Uiso 1 1 calc R . .
H29F H 0.1073 0.4606 0.0665 0.047 Uiso 1 1 calc R . .
F1 F 0.8150(4) 0.4860(3) 0.14247(16) 0.0884(11) Uani 1 1 d . . .
F2 F 0.6926(5) 0.7063(4) 0.15990(17) 0.1005(14) Uani 1 1 d . . .
F3 F 0.7426(7) 0.6488(5) 0.07844(18) 0.1220(17) Uani 1 1 d . . .
F4 F 0.5435(4) 0.5962(3) 0.1201(3) 0.1229(19) Uani 1 1 d . . .
B1 B 0.6935(6) 0.6064(5) 0.1284(2) 0.0444(10) Uani 1 1 d . . .
F5 F 0.6856(4) 0.2460(3) 0.34112(14) 0.0822(10) Uani 1 1 d . . .
F6 F 0.5411(5) 0.1248(4) 0.3834(3) 0.134(2) Uani 1 1 d . . .
F7 F 0.8111(6) 0.0203(4) 0.3587(2) 0.1321(19) Uani 1 1 d . . .
F8 F 0.7444(8) 0.1632(6) 0.4210(2) 0.143(2) Uani 1 1 d . . .
B2 B 0.6913(6) 0.1325(5) 0.3705(2) 0.0495(11) Uani 1 1 d . . .

loop_
_atom_site_aniso_label
_atom_site_aniso_U_11
_atom_site_aniso_U_22
_atom_site_aniso_U_33
_atom_site_aniso_U_23
_atom_site_aniso_U_13
_atom_site_aniso_U_12
CoA 0.0205(2) 0.0299(2) 0.0249(2) 0.00336(16) -0.00100(15) -0.00773(16)
O0A 0.0461(16) 0.0450(16) 0.0442(15) -0.0065(12) -0.0036(12) -0.0076(12)
C1A 0.048(2) 0.0404(19) 0.0283(16) -0.0024(14) -0.0015(14) -0.0220(16)
C2A 0.049(2) 0.0357(18) 0.0261(16) -0.0056(13) 0.0063(14) -0.0068(16)
C3AA 0.027(3) 0.049(4) 0.031(3) 0.004(3) 0.004(2) 0.000(2)
C4AA 0.031(3) 0.043(3) 0.052(4) 0.011(3) -0.001(3) -0.015(2)
C3BA 0.029(5) 0.055(7) 0.032(6) -0.001(5) 0.005(5) -0.014(5)
C4BA 0.041(6) 0.057(7) 0.024(5) 0.018(5) -0.004(4) -0.024(5)
C5A 0.044(2) 0.0318(17) 0.046(2) 0.0132(15) -0.0004(16) -0.0134(15)
C6A 0.0349(18) 0.0328(17) 0.0399(19) 0.0118(14) -0.0024(14) -0.0040(14)
C7A 0.0339(18) 0.049(2) 0.0327(17) 0.0092(15) -0.0055(14) -0.0153(16)
C8A 0.039(2) 0.059(2) 0.042(2) 0.0075(18) -0.0056(16) -0.0195(18)
C9A 0.050(2) 0.057(3) 0.057(3) 0.011(2) -0.0162(19) -0.029(2)
C10A 0.0269(16) 0.046(2) 0.045(2) 0.0055(16) -0.0131(14) -0.0125(15)
C11A 0.039(2) 0.045(2) 0.080(3) -0.008(2) -0.005(2) -0.0123(18)
C20A 0.0217(14) 0.0327(15) 0.0259(14) 0.0003(12) 0.0022(11) -0.0097(12)
C21A 0.0257(14) 0.0271(15) 0.0239(14) 0.0026(11) 0.0001(11) -0.0075(12)
C22A 0.0227(14) 0.0315(15) 0.0235(14) 0.0019(12) 0.0001(11) -0.0048(12)
C23A 0.0234(14) 0.0320(15) 0.0257(14) -0.0012(12) -0.0017(11) -0.0090(12)
C24A 0.0245(15) 0.0291(15) 0.0283(15) -0.0032(12) 0.0017(11) -0.0076(12)
C25A 0.0221(15) 0.046(2) 0.0433(19) 0.0010(15) 0.0003(13) -0.0117(14)
C26A 0.045(2) 0.0301(16) 0.0379(18) 0.0011(14) -0.0035(15) -0.0144(15)
C27A 0.0256(16) 0.0407(19) 0.0352(17) 0.0026(14) -0.0018(13) 0.0008(14)
C28A 0.0332(18) 0.048(2) 0.052(2) -0.0027(17) -0.0084(16) -0.0206(16)
C29A 0.0368(19) 0.0304(17) 0.053(2) -0.0073(15) 0.0003(16) -0.0044(14)
CoB 0.0206(2) 0.0273(2) 0.0253(2) -0.00059(16) -0.00153(15) -0.00488(16)
O0B 0.0472(16) 0.0346(14) 0.0656(19) -0.0116(13) -0.0052(14) -0.0122(12)
C1B 0.046(2) 0.0267(16) 0.0289(16) 0.0011(12) 0.0052(14) -0.0036(14)
C2B 0.045(2) 0.0376(19) 0.0288(17) 0.0033(14) -0.0047(15) 0.0094(16)
C3AB 0.023(3) 0.060(4) 0.030(3) -0.008(3) -0.007(2) -0.004(3)
C4AB 0.037(3) 0.061(4) 0.035(3) -0.005(3) -0.006(3) -0.022(3)
C3BB 0.033(6) 0.094(11) 0.034(7) -0.013(7) -0.009(5) -0.002(6)
C4BB 0.046(7) 0.075(10) 0.033(6) -0.017(6) 0.001(5) -0.034(7)
C5B 0.0409(19) 0.0329(17) 0.0358(17) -0.0057(14) -0.0015(14) -0.0170(15)
C6B 0.0285(15) 0.0242(14) 0.0335(16) -0.0052(12) 0.0015(12) -0.0043(12)
C7B 0.0314(16) 0.0301(16) 0.0297(16) -0.0042(12) 0.0028(13) -0.0061(13)
C8B 0.043(2) 0.0396(19) 0.0361(18) -0.0095(15) 0.0076(15) -0.0200(16)
C9B 0.0276(16) 0.046(2) 0.0393(18) -0.0063(15) 0.0032(14) -0.0102(15)
C10B 0.0225(15) 0.0347(17) 0.0431(19) -0.0064(14) 0.0061(13) -0.0066(13)
C11B 0.043(2) 0.041(2) 0.042(2) -0.0004(16) 0.0039(16) -0.0113(16)
C20B 0.0228(14) 0.0333(16) 0.0274(15) -0.0017(12) -0.0035(11) -0.0074(12)
C21B 0.0254(15) 0.0315(16) 0.0267(15) -0.0034(12) -0.0025(11) -0.0086(12)
C22B 0.0242(15) 0.0326(16) 0.0244(14) -0.0033(12) -0.0019(11) -0.0070(12)
C23B 0.0239(15) 0.0340(16) 0.0250(14) -0.0013(12) -0.0004(11) -0.0075(12)
C24B 0.0236(15) 0.0318(16) 0.0270(15) 0.0017(12) -0.0044(11) -0.0055(12)
C25B 0.0228(16) 0.048(2) 0.047(2) -0.0035(16) -0.0032(14) -0.0108(14)
C26B 0.042(2) 0.0327(17) 0.0421(19) -0.0047(14) 0.0011(15) -0.0139(15)
C27B 0.0255(16) 0.0419(19) 0.0367(18) -0.0036(15) -0.0022(13) -0.0006(14)
C28B 0.0348(18) 0.046(2) 0.046(2) 0.0008(16) 0.0041(15) -0.0197(16)
C29B 0.0345(18) 0.0316(17) 0.045(2) 0.0080(15) -0.0052(15) -0.0027(14)
F1 0.065(2) 0.0644(19) 0.107(3) 0.0152(18) -0.0134(18) 0.0134(15)
F2 0.089(3) 0.087(2) 0.112(3) -0.040(2) -0.045(2) -0.005(2)
F3 0.139(4) 0.114(3) 0.083(3) 0.018(2) 0.026(3) -0.008(3)
F4 0.0508(18) 0.0570(19) 0.266(6) 0.017(3) -0.036(3) -0.0256(16)
B1 0.042(2) 0.037(2) 0.051(3) 0.0008(18) -0.0108(19) -0.0086(18)
F5 0.082(2) 0.072(2) 0.083(2) 0.0210(17) 0.0204(18) -0.0181(17)
F6 0.061(2) 0.058(2) 0.289(7) -0.016(3) 0.031(3) -0.0291(17)
F7 0.099(3) 0.070(2) 0.189(5) -0.021(3) 0.034(3) 0.022(2)
F8 0.185(5) 0.141(4) 0.085(3) 0.017(3) -0.034(3) -0.033(4)
B2 0.043(2) 0.035(2) 0.068(3) 0.003(2) 0.005(2) -0.0099(18)

loop_
_atom_type_symbol
_atom_type_description
_atom_type_scat_dispersion_real
_atom_type_scat_dispersion_imag
_atom_type_scat_source
C C 0.0033 0.0016 'International Tables Vol C Tables 4.2.6.8 and 6.1.1.4'
H H 0.0000 0.0000 'International Tables Vol C Tables 4.2.6.8 and 6.1.1.4'
B B 0.0013 0.0007 'International Tables Vol C Tables 4.2.6.8 and 6.1.1.4'
O O 0.0106 0.0060 'International Tables Vol C Tables 4.2.6.8 and 6.1.1.4'
F F 0.0171 0.0103 'International Tables Vol C Tables 4.2.6.8 and 6.1.1.4'
Co Co 0.3494 0.9721 'International Tables Vol C Tables 4.2.6.8 and 6.1.1.4'

loop_
_geom_angle_atom_site_label_1
_geom_angle_atom_site_label_2
_geom_angle_atom_site_label_3
_geom_angle
C2A CoA C21A 100.45(13)
C2A CoA C22A 101.91(14)
C21A CoA C22A 40.67(12)
C2A CoA C24A 168.36(14)
C21A CoA C24A 68.13(12)
C22A CoA C24A 68.17(12)
C2A CoA C20A 131.24(14)
C21A CoA C20A 40.60(12)
C22A CoA C20A 68.37(12)
C24A CoA C20A 40.51(12)
C2A CoA C23A 134.38(14)
C21A CoA C23A 68.05(12)
C22A CoA C23A 40.36(12)
C24A CoA C23A 40.53(12)
C20A CoA C23A 68.16(12)
C2A CoA C5A 92.40(15)
C21A CoA C5A 167.13(14)
C22A CoA C5A 136.98(15)
C24A CoA C5A 99.05(14)
C20A CoA C5A 128.17(14)
C23A CoA C5A 103.24(15)
C2A CoA C1A 39.16(15)
C21A CoA C1A 99.51(13)
C22A CoA C1A 125.96(14)
C24A CoA C1A 142.02(14)
C20A CoA C1A 106.82(14)
C23A CoA C1A 166.13(14)
C5A CoA C1A 90.02(15)
C2A CoA C6A 91.81(15)
C21A CoA C6A 139.36(14)
C22A CoA C6A 166.05(14)
C24A CoA C6A 98.44(14)
C20A CoA C6A 104.35(13)
C23A CoA C6A 126.40(14)
C5A CoA C6A 38.28(15)
C1A CoA C6A 66.96(15)
C2A CoA C4BA 69.6(3)
C21A CoA C4BA 149.2(3)
C22A CoA C4BA 111.0(3)
C24A CoA C4BA 119.0(3)
C20A CoA C4BA 159.2(3)
C23A CoA C4BA 97.5(3)
C5A CoA C4BA 38.0(2)
C1A CoA C4BA 90.4(3)
C6A CoA C4BA 71.3(3)
C2A CoA C3AA 38.31(18)
C21A CoA C3AA 122.50(17)
C22A CoA C3AA 98.65(18)
C24A CoA C3AA 146.13(19)
C20A CoA C3AA 163.06(18)
C23A CoA C3AA 109.49(19)
C5A CoA C3AA 68.71(18)
C1A CoA C3AA 71.3(2)
C6A CoA C3AA 90.53(19)
C2A C1A C7A 124.2(3)
C2A C1A CoA 68.7(2)
C7A C1A CoA 96.2(2)
C3AA C2A C1A 126.0(4)
C1A C2A C3BA 115.5(5)
C3AA C2A CoA 74.0(3)
C1A C2A CoA 72.1(2)
C3BA C2A CoA 93.9(4)
C2A C3AA C4AA 122.2(5)
C2A C3AA CoA 67.7(3)
C4AA C3AA CoA 93.8(4)
C3AA C4AA C5A 103.2(4)
C4BA C3BA C2A 103.7(7)
C5A C4BA C3BA 119.7(8)
C5A C4BA CoA 69.2(4)
C3BA C4BA CoA 92.7(6)
C4BA C5A C6A 128.1(6)
C6A C5A C4AA 119.4(4)
C4BA C5A CoA 72.8(5)
C6A C5A CoA 71.7(2)
C4AA C5A CoA 94.2(3)
C5A C6A C7A 122.2(3)
C5A C6A CoA 70.0(2)
C7A C6A CoA 97.0(2)
C6A C7A C1A 99.9(3)
C6A C7A C8A 111.9(3)
C1A C7A C8A 113.3(3)
C9A C8A C7A 110.9(4)
C8A C9A C10A 113.0(4)
O0A C10A C11A 121.8(4)
O0A C10A C9A 123.3(4)
C11A C10A C9A 114.9(4)
C24A C20A C21A 107.7(3)
C24A C20A C25A 125.7(3)
C21A C20A C25A 126.5(3)
C24A C20A CoA 69.68(17)
C21A C20A CoA 69.54(17)
C25A C20A CoA 129.8(2)
C20A C21A C22A 108.1(3)
C20A C21A C26A 125.9(3)
C22A C21A C26A 126.0(3)
C20A C21A CoA 69.86(17)
C22A C21A CoA 69.69(17)
C26A C21A CoA 127.5(2)
C23A C22A C21A 108.1(3)
C23A C22A C27A 126.8(3)
C21A C22A C27A 125.1(3)
C23A C22A CoA 70.31(17)
C21A C22A CoA 69.65(17)
C27A C22A CoA 127.3(2)
C22A C23A C24A 107.9(3)
C22A C23A C28A 127.0(3)
C24A C23A C28A 125.1(3)
C22A C23A CoA 69.33(17)
C24A C23A CoA 69.33(17)
C28A C23A CoA 129.5(2)
C20A C24A C23A 108.3(3)
C20A C24A C29A 126.0(3)
C23A C24A C29A 125.7(3)
C20A C24A CoA 69.80(17)
C23A C24A CoA 70.15(17)
C29A C24A CoA 127.8(3)
C2B CoB C22B 100.16(13)
C2B CoB C24B 167.53(14)
C22B CoB C24B 67.83(12)
C2B CoB C21B 101.10(14)
C22B CoB C21B 40.90(12)
C24B CoB C21B 67.80(13)
C2B CoB C20B 133.50(15)
C22B CoB C20B 68.23(12)
C24B CoB C20B 40.24(13)
C21B CoB C20B 40.40(12)
C2B CoB C23B 131.30(14)
C22B CoB C23B 40.19(13)
C24B CoB C23B 40.45(12)
C21B CoB C23B 68.10(13)
C20B CoB C23B 68.01(12)
C2B CoB C5B 92.37(15)
C22B CoB C5B 139.26(14)
C24B CoB C5B 99.04(13)
C21B CoB C5B 166.26(13)
C20B CoB C5B 126.54(13)
C23B CoB C5B 104.84(14)
C2B CoB C4BB 66.8(3)
C22B CoB C4BB 112.7(3)
C24B CoB C4BB 120.1(3)
C21B CoB C4BB 150.8(3)
C20B CoB C4BB 159.7(3)
C23B CoB C4BB 99.2(3)
C5B CoB C4BB 39.3(3)
C2B CoB C1B 39.49(15)
C22B CoB C1B 123.35(13)
C24B CoB C1B 144.49(14)
C21B CoB C1B 98.38(14)
C20B CoB C1B 108.26(14)
C23B CoB C1B 163.53(13)
C5B CoB C1B 90.29(14)
C4BB CoB C1B 88.3(3)
C2B CoB C6B 91.52(14)
C22B CoB C6B 168.31(13)
C24B CoB C6B 100.53(13)
C21B CoB C6B 137.13(13)
C20B CoB C6B 103.90(13)
C23B CoB C6B 129.59(13)
C5B CoB C6B 38.49(13)
C4BB CoB C6B 71.5(3)
C1B CoB C6B 66.67(13)
C2B CoB C3AB 39.65(19)
C22B CoB C3AB 100.54(18)
C24B CoB C3AB 142.9(2)
C21B CoB C3AB 126.74(18)
C20B CoB C3AB 167.05(18)
C23B CoB C3AB 107.98(19)
C5B CoB C3AB 66.11(18)
C1B CoB C3AB 71.9(2)
C6B CoB C3AB 88.16(18)
C2B C1B C7B 123.2(3)
C2B C1B CoB 68.1(2)
C7B C1B CoB 97.0(2)
C1B C2B C3AB 123.6(4)
C1B C2B C3BB 119.7(6)
C1B C2B CoB 72.4(2)
C3AB C2B CoB 73.4(3)
C3BB C2B CoB 98.1(5)
C2B C3AB C4AB 126.6(5)
C2B C3AB CoB 66.9(3)
C4AB C3AB CoB 96.5(4)
C3AB C4AB C5B 99.4(4)
C4BB C3BB C2B 98.7(8)
C5B C4BB C3BB 127.1(9)
C5B C4BB CoB 70.0(4)
C3BB C4BB CoB 96.4(7)
C6B C5B C4BB 123.7(6)
C6B C5B C4AB 120.8(4)
C6B C5B CoB 72.01(19)
C4BB C5B CoB 70.8(5)
C4AB C5B CoB 98.0(3)
C5B C6B C7B 122.0(3)
C5B C6B CoB 69.49(19)
C7B C6B CoB 96.47(19)
C6B C7B C1B 99.8(3)
C6B C7B C8B 113.4(3)
C1B C7B C8B 111.9(3)
C9B C8B C7B 113.0(3)
C10B C9B C8B 114.8(3)
O0B C10B C11B 121.0(4)
O0B C10B C9B 120.4(4)
C11B C10B C9B 118.6(3)
C24B C20B C21B 107.9(3)
C24B C20B C25B 125.8(3)
C21B C20B C25B 126.2(3)
C24B C20B CoB 69.69(18)
C21B C20B CoB 69.69(17)
C25B C20B CoB 129.7(2)
C20B C21B C22B 107.7(3)
C20B C21B C26B 126.7(3)
C22B C21B C26B 125.6(3)
C20B C21B CoB 69.91(18)
C22B C21B CoB 69.45(17)
C26B C21B CoB 127.5(2)
C23B C22B C21B 108.0(3)
C23B C22B C27B 126.6(3)
C21B C22B C27B 125.4(3)
C23B C22B CoB 70.23(18)
C21B C22B CoB 69.65(17)
C27B C22B CoB 127.8(2)
C22B C23B C24B 107.8(3)
C22B C23B C28B 126.9(3)
C24B C23B C28B 125.2(3)
C22B C23B CoB 69.58(18)
C24B C23B CoB 69.48(18)
C28B C23B CoB 129.7(2)
C20B C24B C23B 108.6(3)
C20B C24B C29B 125.5(3)
C23B C24B C29B 125.8(3)
C20B C24B CoB 70.07(18)
C23B C24B CoB 70.07(17)
C29B C24B CoB 128.3(2)
F4 B1 F2 115.1(4)
F4 B1 F1 113.3(4)
F2 B1 F1 113.5(4)
F4 B1 F3 105.4(5)
F2 B1 F3 101.6(4)
F1 B1 F3 106.6(4)
F7 B2 F6 117.0(5)
F7 B2 F5 117.8(5)
F6 B2 F5 114.3(4)
F7 B2 F8 102.9(5)
F6 B2 F8 101.5(5)
F5 B2 F8 99.1(4)

loop_
_geom_bond_atom_site_label_1
_geom_bond_atom_site_label_2
_geom_bond_distance
CoA C2A 2.056(3)
CoA C21A 2.062(3)
CoA C22A 2.063(3)
CoA C24A 2.065(3)
CoA C20A 2.066(3)
CoA C23A 2.076(3)
CoA C5A 2.082(3)
CoA C1A 2.100(3)
CoA C6A 2.103(3)
CoA C4BA 2.127(11)
CoA C3AA 2.135(6)
O0A C10A 1.217(5)
C1A C2A 1.393(5)
C1A C7A 1.530(5)
C2A C3AA 1.377(6)
C2A C3BA 1.547(8)
C3AA C4AA 1.490(7)
C4AA C5A 1.547(6)
C3BA C4BA 1.489(8)
C4BA C5A 1.369(8)
C5A C6A 1.372(5)
C6A C7A 1.499(6)
C7A C8A 1.534(5)
C8A C9A 1.490(6)
C9A C10A 1.520(6)
C10A C11A 1.487(6)
C20A C24A 1.430(4)
C20A C21A 1.432(4)
C20A C25A 1.494(4)
C21A C22A 1.433(4)
C21A C26A 1.486(5)
C22A C23A 1.428(4)
C22A C27A 1.501(4)
C23A C24A 1.434(4)
C23A C28A 1.494(5)
C24A C29A 1.492(5)
CoB C2B 2.043(3)
CoB C22B 2.066(3)
CoB C24B 2.067(3)
CoB C21B 2.069(3)
CoB C20B 2.072(3)
CoB C23B 2.075(3)
CoB C5B 2.087(3)
CoB C4BB 2.097(12)
CoB C1B 2.100(3)
CoB C6B 2.119(3)
CoB C3AB 2.129(6)
O0B C10B 1.208(4)
C1B C2B 1.401(5)
C1B C7B 1.519(4)
C2B C3AB 1.418(6)
C2B C3BB 1.509(8)
C3AB C4AB 1.505(7)
C4AB C5B 1.511(6)
C3BB C4BB 1.494(9)
C4BB C5B 1.405(8)
C5B C6B 1.387(5)
C6B C7B 1.511(5)
C7B C8B 1.526(5)
C8B C9B 1.525(5)
C9B C10B 1.513(5)
C10B C11B 1.491(5)
C20B C24B 1.424(5)
C20B C21B 1.430(4)
C20B C25B 1.495(4)
C21B C22B 1.445(4)
C21B C26B 1.483(5)
C22B C23B 1.423(5)
C22B C27B 1.492(4)
C23B C24B 1.432(4)
C23B C28B 1.501(5)
C24B C29B 1.490(4)
F1 B1 1.372(5)
F2 B1 1.338(6)
F3 B1 1.394(6)
F4 B1 1.322(6)
F5 B2 1.362(6)
F6 B2 1.322(6)
F7 B2 1.311(6)
F8 B2 1.421(8)

loop_
_geom_torsion_atom_site_label_1
_geom_torsion_atom_site_label_2
_geom_torsion_atom_site_label_3
_geom_torsion_atom_site_label_4
_geom_torsion
C21A CoA C1A C2A 94.9(2)
C22A CoA C1A C2A 60.9(3)
C24A CoA C1A C2A 161.4(2)
C20A CoA C1A C2A 136.0(2)
C23A CoA C1A C2A 69.4(6)
C5A CoA C1A C2A -93.8(2)
C6A CoA C1A C2A -125.2(2)
C4BA CoA C1A C2A -55.8(3)
C3AA CoA C1A C2A -26.3(2)
C2A CoA C1A C7A 124.3(3)
C21A CoA C1A C7A -140.8(2)
C22A CoA C1A C7A -174.80(19)
C24A CoA C1A C7A -74.3(3)
C20A CoA C1A C7A -99.7(2)
C23A CoA C1A C7A -166.3(5)
C5A CoA C1A C7A 30.6(2)
C6A CoA C1A C7A -0.9(2)
C4BA CoA C1A C7A 68.5(3)
C3AA CoA C1A C7A 98.0(3)
C7A C1A C2A C3AA -29.2(6)
CoA C1A C2A C3AA 53.6(4)
C7A C1A C2A C3BA 2.8(6)
CoA C1A C2A C3BA 85.7(5)
C7A C1A C2A CoA -82.8(3)
C21A CoA C2A C3AA 130.4(3)
C22A CoA C2A C3AA 88.9(3)
C24A CoA C2A C3AA 119.6(7)
C20A CoA C2A C3AA 160.5(3)
C23A CoA C2A C3AA 60.9(3)
C5A CoA C2A C3AA -50.3(3)
C1A CoA C2A C3AA -137.3(4)
C6A CoA C2A C3AA -88.6(3)
C21A CoA C2A C1A -92.3(2)
C22A CoA C2A C1A -133.7(2)
C24A CoA C2A C1A -103.1(7)
C20A CoA C2A C1A -62.2(3)
C23A CoA C2A C1A -161.7(2)
C5A CoA C2A C1A 87.1(2)
C6A CoA C2A C1A 48.8(2)
C4BA CoA C2A C1A 118.0(3)
C3AA CoA C2A C1A 137.3(4)
C21A CoA C2A C3BA 152.1(5)
C22A CoA C2A C3BA 110.7(5)
C24A CoA C2A C3BA 141.3(8)
C20A CoA C2A C3BA -177.8(5)
C23A CoA C2A C3BA 82.7(5)
C5A CoA C2A C3BA -28.5(5)
C1A CoA C2A C3BA -115.6(5)
C6A CoA C2A C3BA -66.8(5)
C4BA CoA C2A C3BA 2.4(5)
C1A C2A C3AA C4AA 27.2(8)
CoA C2A C3AA C4AA 80.0(6)
C1A C2A C3AA CoA -52.9(4)
C21A CoA C3AA C2A -62.6(3)
C22A CoA C3AA C2A -98.3(3)
C24A CoA C3AA C2A -161.7(2)
C20A CoA C3AA C2A -59.6(8)
C23A CoA C3AA C2A -138.5(3)
C5A CoA C3AA C2A 124.5(3)
C1A CoA C3AA C2A 26.9(3)
C6A CoA C3AA C2A 92.3(3)
C2A CoA C3AA C4AA -123.4(5)
C21A CoA C3AA C4AA 174.0(3)
C22A CoA C3AA C4AA 138.3(4)
C24A CoA C3AA C4AA 75.0(5)
C20A CoA C3AA C4AA 177.1(5)
C23A CoA C3AA C4AA 98.1(4)
C5A CoA C3AA C4AA 1.1(4)
C1A CoA C3AA C4AA -96.5(4)
C6A CoA C3AA C4AA -31.1(4)
C2A C3AA C4AA C5A -67.4(7)
CoA C3AA C4AA C5A -1.4(5)
C1A C2A C3BA C4BA -75.4(8)
CoA C2A C3BA C4BA -3.3(7)
C2A C3BA C4BA C5A 70.8(11)
C2A C3BA C4BA CoA 3.2(7)
C2A CoA C4BA C5A -123.4(5)
C21A CoA C4BA C5A 160.9(3)
C22A CoA C4BA C5A 141.3(4)
C24A CoA C4BA C5A 65.3(5)
C20A CoA C4BA C5A 57.0(10)
C23A CoA C4BA C5A 101.9(4)
C1A CoA C4BA C5A -89.5(4)
C6A CoA C4BA C5A -24.1(4)
C2A CoA C4BA C3BA -2.5(6)
C21A CoA C4BA C3BA -78.2(8)
C22A CoA C4BA C3BA -97.8(6)
C24A CoA C4BA C3BA -173.8(5)
C20A CoA C4BA C3BA 177.9(6)
C23A CoA C4BA C3BA -137.2(6)
C5A CoA C4BA C3BA 120.9(8)
C1A CoA C4BA C3BA 31.4(6)
C6A CoA C4BA C3BA 96.8(6)
C3BA C4BA C5A C6A -32.2(12)
CoA C4BA C5A C6A 48.8(6)
C3BA C4BA C5A CoA -80.9(9)
C3AA C4AA C5A C6A 72.8(6)
C3AA C4AA C5A CoA 1.4(5)
C2A CoA C5A C4BA 51.6(5)
C21A CoA C5A C4BA -131.3(7)
C22A CoA C5A C4BA -58.8(5)
C24A CoA C5A C4BA -126.4(5)
C20A CoA C5A C4BA -157.7(5)
C23A CoA C5A C4BA -85.2(5)
C1A CoA C5A C4BA 90.7(5)
C6A CoA C5A C4BA 141.4(6)
C2A CoA C5A C6A -89.9(2)
C21A CoA C5A C6A 87.3(7)
C22A CoA C5A C6A 159.8(2)
C24A CoA C5A C6A 92.2(2)
C20A CoA C5A C6A 60.8(3)
C23A CoA C5A C6A 133.3(2)
C1A CoA C5A C6A -50.8(2)
C4BA CoA C5A C6A -141.4(6)
C3AA CoA C5A C6A -120.6(3)
C2A CoA C5A C4AA 29.7(3)
C21A CoA C5A C4AA -153.1(6)
C22A CoA C5A C4AA -80.6(4)
C24A CoA C5A C4AA -148.2(3)
C20A CoA C5A C4AA -179.6(3)
C23A CoA C5A C4AA -107.1(3)
C1A CoA C5A C4AA 68.8(3)
C6A CoA C5A C4AA 119.6(4)
C3AA CoA C5A C4AA -1.0(3)
C4BA C5A C6A C7A 36.5(8)
C4AA C5A C6A C7A 1.2(5)
CoA C5A C6A C7A 85.6(3)
C4BA C5A C6A CoA -49.2(7)
C4AA C5A C6A CoA -84.4(4)
C2A CoA C6A C5A 91.6(3)
C21A CoA C6A C5A -160.0(2)
C22A CoA C6A C5A -78.1(6)
C24A CoA C6A C5A -93.9(2)
C20A CoA C6A C5A -134.9(2)
C23A CoA C6A C5A -61.6(3)
C1A CoA C6A C5A 122.7(3)
C4BA CoA C6A C5A 23.9(3)
C3AA CoA C6A C5A 53.3(3)
C2A CoA C6A C7A -30.2(2)
C21A CoA C6A C7A 78.2(3)
C22A CoA C6A C7A 160.1(5)
C24A CoA C6A C7A 144.3(2)
C20A CoA C6A C7A 103.3(2)
C23A CoA C6A C7A 176.6(2)
C5A CoA C6A C7A -121.8(3)
C1A CoA C6A C7A 0.9(2)
C4BA CoA C6A C7A -97.9(4)
C3AA CoA C6A C7A -68.5(3)
C5A C6A C7A C1A -71.9(4)
CoA C6A C7A C1A -1.1(3)
C5A C6A C7A C8A 168.0(3)
CoA C6A C7A C8A -121.3(3)
C2A C1A C7A C6A 69.6(4)
CoA C1A C7A C6A 1.1(3)
C2A C1A C7A C8A -171.3(3)
CoA C1A C7A C8A 120.2(3)
C6A C7A C8A C9A -169.2(3)
C1A C7A C8A C9A 78.9(4)
C7A C8A C9A C10A 75.0(5)
C8A C9A C10A O0A 21.4(6)
C8A C9A C10A C11A -157.0(4)
C2A CoA C20A C24A -168.3(2)
C21A CoA C20A C24A -119.0(3)
C22A CoA C20A C24A -81.27(19)
C23A CoA C20A C24A -37.67(18)
C5A CoA C20A C24A 52.3(3)
C1A CoA C20A C24A 156.04(19)
C6A CoA C20A C24A 86.2(2)
C4BA CoA C20A C24A 11.3(8)
C3AA CoA C20A C24A -123.0(6)
C2A CoA C20A C21A -49.3(3)
C22A CoA C20A C21A 37.70(18)
C24A CoA C20A C21A 119.0(3)
C23A CoA C20A C21A 81.30(19)
C5A CoA C20A C21A 171.2(2)
C1A CoA C20A C21A -85.0(2)
C6A CoA C20A C21A -154.82(19)
C4BA CoA C20A C21A 130.2(7)
C3AA CoA C20A C21A -4.0(7)
C2A CoA C20A C25A 71.7(4)
C21A CoA C20A C25A 121.0(4)
C22A CoA C20A C25A 158.7(3)
C24A CoA C20A C25A -120.1(4)
C23A CoA C20A C25A -157.7(3)
C5A CoA C20A C25A -67.8(4)
C1A CoA C20A C25A 36.0(3)
C6A CoA C20A C25A -33.9(3)
C4BA CoA C20A C25A -108.8(8)
C3AA CoA C20A C25A 117.0(7)
C24A C20A C21A C22A 0.1(3)
C25A C20A C21A C22A 175.6(3)
CoA C20A C21A C22A -59.4(2)
C24A C20A C21A C26A -178.2(3)
C25A C20A C21A C26A -2.6(5)
CoA C20A C21A C26A 122.4(3)
C24A C20A C21A CoA 59.5(2)
C25A C20A C21A CoA -125.0(3)
C2A CoA C21A C20A 144.6(2)
C22A CoA C21A C20A -119.3(3)
C24A CoA C21A C20A -37.76(18)
C23A CoA C21A C20A -81.60(19)
C5A CoA C21A C20A -32.6(7)
C1A CoA C21A C20A 104.8(2)
C6A CoA C21A C20A 39.3(3)
C4BA CoA C21A C20A -148.0(5)
C3AA CoA C21A C20A 178.6(2)
C2A CoA C21A C22A -96.2(2)
C24A CoA C21A C22A 81.50(19)
C20A CoA C21A C22A 119.3(3)
C23A CoA C21A C22A 37.66(18)
C5A CoA C21A C22A 86.7(6)
C1A CoA C21A C22A -135.9(2)
C6A CoA C21A C22A 158.5(2)
C4BA CoA C21A C22A -28.7(6)
C3AA CoA C21A C22A -62.1(3)
C2A CoA C21A C26A 24.2(3)
C22A CoA C21A C26A 120.4(4)
C24A CoA C21A C26A -158.1(3)
C20A CoA C21A C26A -120.4(4)
C23A CoA C21A C26A 158.0(3)
C5A CoA C21A C26A -152.9(6)
C1A CoA C21A C26A -15.6(3)
C6A CoA C21A C26A -81.1(4)
C4BA CoA C21A C26A 91.6(6)
C3AA CoA C21A C26A 58.2(4)
C20A C21A C22A C23A -0.6(3)
C26A C21A C22A C23A 177.7(3)
CoA C21A C22A C23A -60.1(2)
C20A C21A C22A C27A -178.5(3)
C26A C21A C22A C27A -0.3(5)
CoA C21A C22A C27A 122.0(3)
C20A C21A C22A CoA 59.5(2)
C26A C21A C22A CoA -122.3(3)
C2A CoA C22A C23A -148.83(19)
C21A CoA C22A C23A 118.9(3)
C24A CoA C22A C23A 37.53(18)
C20A CoA C22A C23A 81.30(19)
C5A CoA C22A C23A -42.0(3)
C1A CoA C22A C23A 176.86(19)
C6A CoA C22A C23A 20.7(6)
C4BA CoA C22A C23A -76.3(3)
C3AA CoA C22A C23A -110.0(2)
C2A CoA C22A C21A 92.2(2)
C24A CoA C22A C21A -81.41(19)
C20A CoA C22A C21A -37.64(18)
C23A CoA C22A C21A -118.9(3)
C5A CoA C22A C21A -161.0(2)
C1A CoA C22A C21A 57.9(2)
C6A CoA C22A C21A -98.3(6)
C4BA CoA C22A C21A 164.7(3)
C3AA CoA C22A C21A 131.1(2)
C2A CoA C22A C27A -27.0(3)
C21A CoA C22A C27A -119.2(4)
C24A CoA C22A C27A 159.4(3)
C20A CoA C22A C27A -156.8(3)
C23A CoA C22A C27A 121.9(4)
C5A CoA C22A C27A 79.8(4)
C1A CoA C22A C27A -61.3(4)
C6A CoA C22A C27A 142.5(5)
C4BA CoA C22A C27A 45.5(4)
C3AA CoA C22A C27A 11.8(4)
C21A C22A C23A C24A 0.9(3)
C27A C22A C23A C24A 178.7(3)
CoA C22A C23A C24A -58.8(2)
C21A C22A C23A C28A -175.8(3)
C27A C22A C23A C28A 2.1(5)
CoA C22A C23A C28A 124.6(3)
C21A C22A C23A CoA 59.7(2)
C27A C22A C23A CoA -122.5(3)
C2A CoA C23A C22A 45.1(3)
C21A CoA C23A C22A -37.94(18)
C24A CoA C23A C22A -119.5(3)
C20A CoA C23A C22A -81.85(19)
C5A CoA C23A C22A 152.01(19)
C1A CoA C23A C22A -10.7(6)
C6A CoA C23A C22A -173.94(19)
C4BA CoA C23A C22A 113.8(3)
C3AA CoA C23A C22A 80.2(2)
C2A CoA C23A C24A 164.6(2)
C21A CoA C23A C24A 81.57(19)
C22A CoA C23A C24A 119.5(3)
C20A CoA C23A C24A 37.66(18)
C5A CoA C23A C24A -88.5(2)
C1A CoA C23A C24A 108.8(6)
C6A CoA C23A C24A -54.4(2)
C4BA CoA C23A C24A -126.7(3)
C3AA CoA C23A C24A -160.3(2)
C2A CoA C23A C28A -76.4(4)
C21A CoA C23A C28A -159.4(3)
C22A CoA C23A C28A -121.5(4)
C24A CoA C23A C28A 119.0(4)
C20A CoA C23A C28A 156.6(3)
C5A CoA C23A C28A 30.5(3)
C1A CoA C23A C28A -132.2(5)
C6A CoA C23A C28A 64.6(4)
C4BA CoA C23A C28A -7.7(4)
C3AA CoA C23A C28A -41.3(4)
C21A C20A C24A C23A 0.5(3)
C25A C20A C24A C23A -175.1(3)
CoA C20A C24A C23A 59.8(2)
C21A C20A C24A C29A 177.9(3)
C25A C20A C24A C29A 2.3(5)
CoA C20A C24A C29A -122.7(3)
C21A C20A C24A CoA -59.4(2)
C25A C20A C24A CoA 125.1(3)
C22A C23A C24A C20A -0.8(3)
C28A C23A C24A C20A 175.9(3)
CoA C23A C24A C20A -59.6(2)
C22A C23A C24A C29A -178.3(3)
C28A C23A C24A C29A -1.5(5)
CoA C23A C24A C29A 122.9(3)
C22A C23A C24A CoA 58.8(2)
C28A C23A C24A CoA -124.5(3)
C2A CoA C24A C20A 49.3(7)
C21A CoA C24A C20A 37.84(18)
C22A CoA C24A C20A 81.81(19)
C23A CoA C24A C20A 119.2(3)
C5A CoA C24A C20A -141.0(2)
C1A CoA C24A C20A -39.2(3)
C6A CoA C24A C20A -102.2(2)
C4BA CoA C24A C20A -175.5(3)
C3AA CoA C24A C20A 154.0(3)
C2A CoA C24A C23A -69.9(7)
C21A CoA C24A C23A -81.4(2)
C22A CoA C24A C23A -37.38(18)
C20A CoA C24A C23A -119.2(3)
C5A CoA C24A C23A 99.8(2)
C1A CoA C24A C23A -158.4(2)
C6A CoA C24A C23A 138.6(2)
C4BA CoA C24A C23A 65.4(3)
C3AA CoA C24A C23A 34.8(4)
C2A CoA C24A C29A 169.8(6)
C21A CoA C24A C29A 158.3(3)
C22A CoA C24A C29A -157.7(3)
C20A CoA C24A C29A 120.5(4)
C23A CoA C24A C29A -120.3(4)
C5A CoA C24A C29A -20.5(3)
C1A CoA C24A C29A 81.3(4)
C6A CoA C24A C29A 18.2(3)
C4BA CoA C24A C29A -55.0(4)
C3AA CoA C24A C29A -85.5(4)
C22B CoB C1B C2B 62.2(3)
C24B CoB C1B C2B 160.5(2)
C21B CoB C1B C2B 97.3(2)
C20B CoB C1B C2B 137.7(2)
C23B CoB C1B C2B 63.6(6)
C5B CoB C1B C2B -93.4(2)
C4BB CoB C1B C2B -54.2(3)
C6B CoB C1B C2B -124.7(3)
C3AB CoB C1B C2B -28.7(2)
C2B CoB C1B C7B 123.1(3)
C22B CoB C1B C7B -174.72(19)
C24B CoB C1B C7B -76.4(3)
C21B CoB C1B C7B -139.6(2)
C20B CoB C1B C7B -99.2(2)
C23B CoB C1B C7B -173.3(4)
C5B CoB C1B C7B 29.7(2)
C4BB CoB C1B C7B 68.9(3)
C6B CoB C1B C7B -1.6(2)
C3AB CoB C1B C7B 94.4(3)
C7B C1B C2B C3AB -28.5(6)
CoB C1B C2B C3AB 55.3(4)
C7B C1B C2B C3BB 5.6(7)
CoB C1B C2B C3BB 89.4(6)
C7B C1B C2B CoB -83.8(3)
C22B CoB C2B C1B -131.4(2)
C24B CoB C2B C1B -116.2(7)
C21B CoB C2B C1B -89.7(2)
C20B CoB C2B C1B -61.8(3)
C23B CoB C2B C1B -160.2(2)
C5B CoB C2B C1B 87.6(2)
C4BB CoB C2B C1B 118.1(4)
C6B CoB C2B C1B 49.1(2)
C3AB CoB C2B C1B 134.3(4)
C22B CoB C2B C3AB 94.3(3)
C24B CoB C2B C3AB 109.5(7)
C21B CoB C2B C3AB 135.9(3)
C20B CoB C2B C3AB 163.8(3)
C23B CoB C2B C3AB 65.4(3)
C5B CoB C2B C3AB -46.8(3)
C1B CoB C2B C3AB -134.3(4)
C6B CoB C2B C3AB -85.3(3)
C22B CoB C2B C3BB 109.9(6)
C24B CoB C2B C3BB 125.1(8)
C21B CoB C2B C3BB 151.6(6)
C20B CoB C2B C3BB 179.5(5)
C23B CoB C2B C3BB 81.1(6)
C5B CoB C2B C3BB -31.1(6)
C4BB CoB C2B C3BB -0.6(6)
C1B CoB C2B C3BB -118.7(6)
C6B CoB C2B C3BB -69.6(6)
C1B C2B C3AB C4AB 25.7(8)
CoB C2B C3AB C4AB 80.6(6)
C1B C2B C3AB CoB -54.9(4)
C22B CoB C3AB C2B -93.3(3)
C24B CoB C3AB C2B -160.3(2)
C21B CoB C3AB C2B -58.4(3)
C20B CoB C3AB C2B -64.3(10)
C23B CoB C3AB C2B -134.1(2)
C5B CoB C3AB C2B 127.2(3)
C1B CoB C3AB C2B 28.6(2)
C6B CoB C3AB C2B 94.6(3)
C2B CoB C3AB C4AB -127.1(5)
C22B CoB C3AB C4AB 139.6(4)
C24B CoB C3AB C4AB 72.6(5)
C21B CoB C3AB C4AB 174.5(3)
C20B CoB C3AB C4AB 168.6(7)
C23B CoB C3AB C4AB 98.8(4)
C5B CoB C3AB C4AB 0.1(3)
C1B CoB C3AB C4AB -98.5(4)
C6B CoB C3AB C4AB -32.5(4)
C2B C3AB C4AB C5B -66.1(7)
CoB C3AB C4AB C5B -0.2(4)
C1B C2B C3BB C4BB -73.6(9)
CoB C2B C3BB C4BB 0.8(8)
C2B C3BB C4BB C5B 69.0(14)
C2B C3BB C4BB CoB -0.7(8)
C2B CoB C4BB C5B -126.6(5)
C22B CoB C4BB C5B 141.8(4)
C24B CoB C4BB C5B 65.1(5)
C21B CoB C4BB C5B 163.2(3)
C20B CoB C4BB C5B 53.2(11)
C23B CoB C4BB C5B 102.2(4)
C1B CoB C4BB C5B -92.5(4)
C6B CoB C4BB C5B -26.6(4)
C2B CoB C4BB C3BB 0.6(6)
C22B CoB C4BB C3BB -91.0(7)
C24B CoB C4BB C3BB -167.7(6)
C21B CoB C4BB C3BB -69.6(10)
C20B CoB C4BB C3BB -179.5(7)
C23B CoB C4BB C3BB -130.6(7)
C5B CoB C4BB C3BB 127.2(9)
C1B CoB C4BB C3BB 34.7(7)
C6B CoB C4BB C3BB 100.6(7)
C3BB C4BB C5B C6B -31.5(14)
CoB C4BB C5B C6B 51.2(5)
C3BB C4BB C5B CoB -82.7(11)
C3AB C4AB C5B C6B 74.0(5)
C3AB C4AB C5B CoB 0.2(4)
C2B CoB C5B C6B -89.5(2)
C22B CoB C5B C6B 162.0(2)
C24B CoB C5B C6B 95.6(2)
C21B CoB C5B C6B 79.3(6)
C20B CoB C5B C6B 63.2(3)
C23B CoB C5B C6B 136.6(2)
C4BB CoB C5B C6B -137.0(6)
C1B CoB C5B C6B -50.0(2)
C3AB CoB C5B C6B -120.0(3)
C2B CoB C5B C4BB 47.6(5)
C22B CoB C5B C4BB -61.0(6)
C24B CoB C5B C4BB -127.4(5)
C21B CoB C5B C4BB -143.6(7)
C20B CoB C5B C4BB -159.8(5)
C23B CoB C5B C4BB -86.4(5)
C1B CoB C5B C4BB 87.0(5)
C6B CoB C5B C4BB 137.0(6)
C2B CoB C5B C4AB 30.4(3)
C22B CoB C5B C4AB -78.1(4)
C24B CoB C5B C4AB -144.5(3)
C21B CoB C5B C4AB -160.8(5)
C20B CoB C5B C4AB -176.9(3)
C23B CoB C5B C4AB -103.5(3)
C1B CoB C5B C4AB 69.9(3)
C6B CoB C5B C4AB 119.9(4)
C3AB CoB C5B C4AB -0.1(3)
C4BB C5B C6B C7B 34.0(8)
C4AB C5B C6B C7B -4.0(5)
CoB C5B C6B C7B 84.7(3)
C4BB C5B C6B CoB -50.7(7)
C4AB C5B C6B CoB -88.7(4)
C2B CoB C6B C5B 91.9(2)
C22B CoB C6B C5B -86.0(7)
C24B CoB C6B C5B -91.3(2)
C21B CoB C6B C5B -159.9(2)
C20B CoB C6B C5B -132.4(2)
C23B CoB C6B C5B -59.6(3)
C4BB CoB C6B C5B 27.0(4)
C1B CoB C6B C5B 123.4(2)
C3AB CoB C6B C5B 52.4(3)
C2B CoB C6B C7B -30.0(2)
C22B CoB C6B C7B 152.1(6)
C24B CoB C6B C7B 146.8(2)
C21B CoB C6B C7B 78.2(3)
C20B CoB C6B C7B 105.8(2)
C23B CoB C6B C7B 178.54(19)
C5B CoB C6B C7B -121.9(3)
C4BB CoB C6B C7B -94.8(4)
C1B CoB C6B C7B 1.6(2)
C3AB CoB C6B C7B -69.5(3)
C5B C6B C7B C1B -71.9(4)
CoB C6B C7B C1B -2.0(3)
C5B C6B C7B C8B 169.0(3)
CoB C6B C7B C8B -121.1(2)
C2B C1B C7B C6B 70.4(4)
CoB C1B C7B C6B 2.1(3)
C2B C1B C7B C8B -169.4(3)
CoB C1B C7B C8B 122.3(3)
C6B C7B C8B C9B -67.6(4)
C1B C7B C8B C9B -179.5(3)
C7B C8B C9B C10B -60.0(4)
C8B C9B C10B O0B 133.2(4)
C8B C9B C10B C11B -48.6(4)
C2B CoB C20B C24B -164.2(2)
C22B CoB C20B C24B -81.0(2)
C21B CoB C20B C24B -119.1(3)
C23B CoB C20B C24B -37.51(18)
C5B CoB C20B C24B 55.1(2)
C4BB CoB C20B C24B 15.9(9)
C1B CoB C20B C24B 159.59(18)
C6B CoB C20B C24B 90.0(2)
C3AB CoB C20B C24B -111.8(9)
C2B CoB C20B C21B -45.1(3)
C22B CoB C20B C21B 38.13(18)
C24B CoB C20B C21B 119.1(3)
C23B CoB C20B C21B 81.6(2)
C5B CoB C20B C21B 174.15(19)
C4BB CoB C20B C21B 135.0(8)
C1B CoB C20B C21B -81.3(2)
C6B CoB C20B C21B -150.95(19)
C3AB CoB C20B C21B 7.3(9)
C2B CoB C20B C25B 75.5(4)
C22B CoB C20B C25B 158.8(4)
C24B CoB C20B C25B -120.2(4)
C21B CoB C20B C25B 120.7(4)
C23B CoB C20B C25B -157.7(4)
C5B CoB C20B C25B -65.2(4)
C4BB CoB C20B C25B -104.3(9)
C1B CoB C20B C25B 39.4(3)
C6B CoB C20B C25B -30.3(3)
C3AB CoB C20B C25B 128.0(8)
C24B C20B C21B C22B 0.0(4)
C25B C20B C21B C22B 175.7(3)
CoB C20B C21B C22B -59.4(2)
C24B C20B C21B C26B -178.2(3)
C25B C20B C21B C26B -2.5(5)
CoB C20B C21B C26B 122.4(3)
C24B C20B C21B CoB 59.4(2)
C25B C20B C21B CoB -124.9(3)
C2B CoB C21B C20B 148.4(2)
C22B CoB C21B C20B -118.8(3)
C24B CoB C21B C20B -37.56(18)
C23B CoB C21B C20B -81.4(2)
C5B CoB C21B C20B -20.2(6)
C4BB CoB C21B C20B -149.8(7)
C1B CoB C21B C20B 108.4(2)
C6B CoB C21B C20B 43.8(3)
C3AB CoB C21B C20B -178.0(3)
C2B CoB C21B C22B -92.8(2)
C24B CoB C21B C22B 81.29(19)
C20B CoB C21B C22B 118.8(3)
C23B CoB C21B C22B 37.49(18)
C5B CoB C21B C22B 98.7(6)
C4BB CoB C21B C22B -31.0(7)
C1B CoB C21B C22B -132.76(19)
C6B CoB C21B C22B 162.70(19)
C3AB CoB C21B C22B -59.1(3)
C2B CoB C21B C26B 27.0(3)
C22B CoB C21B C26B 119.7(4)
C24B CoB C21B C26B -159.0(3)
C20B CoB C21B C26B -121.4(4)
C23B CoB C21B C26B 157.2(3)
C5B CoB C21B C26B -141.6(5)
C4BB CoB C21B C26B 88.7(7)
C1B CoB C21B C26B -13.0(3)
C6B CoB C21B C26B -77.6(3)
C3AB CoB C21B C26B 60.6(4)
C20B C21B C22B C23B -0.3(3)
C26B C21B C22B C23B 177.9(3)
CoB C21B C22B C23B -60.0(2)
C20B C21B C22B C27B -177.7(3)
C26B C21B C22B C27B 0.5(5)
CoB C21B C22B C27B 122.6(3)
C20B C21B C22B CoB 59.7(2)
C26B C21B C22B CoB -122.1(3)
C2B CoB C22B C23B -145.8(2)
C24B CoB C22B C23B 37.72(18)
C21B CoB C22B C23B 118.9(3)
C20B CoB C22B C23B 81.26(19)
C5B CoB C22B C23B -40.0(3)
C4BB CoB C22B C23B -76.9(4)
C1B CoB C22B C23B 179.36(19)
C6B CoB C22B C23B 32.1(7)
C3AB CoB C22B C23B -105.5(2)
C2B CoB C22B C21B 95.3(2)
C24B CoB C22B C21B -81.22(19)
C20B CoB C22B C21B -37.68(18)
C23B CoB C22B C21B -118.9(3)
C5B CoB C22B C21B -158.9(2)
C4BB CoB C22B C21B 164.2(4)
C1B CoB C22B C21B 60.4(2)
C6B CoB C22B C21B -86.8(6)
C3AB CoB C22B C21B 135.6(2)
C2B CoB C22B C27B -24.3(3)
C24B CoB C22B C27B 159.2(3)
C21B CoB C22B C27B -119.6(4)
C20B CoB C22B C27B -157.3(3)
C23B CoB C22B C27B 121.5(4)
C5B CoB C22B C27B 81.5(4)
C4BB CoB C22B C27B 44.6(5)
C1B CoB C22B C27B -59.1(4)
C6B CoB C22B C27B 153.6(5)
C3AB CoB C22B C27B 16.0(4)
C21B C22B C23B C24B 0.4(3)
C27B C22B C23B C24B 177.8(3)
CoB C22B C23B C24B -59.2(2)
C21B C22B C23B C28B -175.5(3)
C27B C22B C23B C28B 1.9(5)
CoB C22B C23B C28B 124.9(3)
C21B C22B C23B CoB 59.6(2)
C27B C22B C23B CoB -123.0(3)
C2B CoB C23B C22B 47.5(3)
C24B CoB C23B C22B -119.2(3)
C21B CoB C23B C22B -38.13(18)
C20B CoB C23B C22B -81.85(19)
C5B CoB C23B C22B 154.29(19)
C4BB CoB C23B C22B 114.5(3)
C1B CoB C23B C22B -1.9(6)
C6B CoB C23B C22B -171.97(18)
C3AB CoB C23B C22B 85.0(2)
C2B CoB C23B C24B 166.6(2)
C22B CoB C23B C24B 119.2(3)
C21B CoB C23B C24B 81.0(2)
C20B CoB C23B C24B 37.31(19)
C5B CoB C23B C24B -86.5(2)
C4BB CoB C23B C24B -126.3(3)
C1B CoB C23B C24B 117.3(5)
C6B CoB C23B C24B -52.8(2)
C3AB CoB C23B C24B -155.8(2)
C2B CoB C23B C28B -74.1(4)
C22B CoB C23B C28B -121.5(4)
C24B CoB C23B C28B 119.3(4)
C21B CoB C23B C28B -159.7(3)
C20B CoB C23B C28B 156.6(3)
C5B CoB C23B C28B 32.8(3)
C4BB CoB C23B C28B -7.0(4)
C1B CoB C23B C28B -123.4(5)
C6B CoB C23B C28B 66.5(4)
C3AB CoB C23B C28B -36.5(4)
C21B C20B C24B C23B 0.2(4)
C25B C20B C24B C23B -175.4(3)
CoB C20B C24B C23B 59.7(2)
C21B C20B C24B C29B 177.2(3)
C25B C20B C24B C29B 1.5(5)
CoB C20B C24B C29B -123.4(3)
C21B C20B C24B CoB -59.4(2)
C25B C20B C24B CoB 124.9(3)
C22B C23B C24B C20B -0.4(4)
C28B C23B C24B C20B 175.6(3)
CoB C23B C24B C20B -59.7(2)
C22B C23B C24B C29B -177.3(3)
C28B C23B C24B C29B -1.3(5)
CoB C23B C24B C29B 123.4(3)
C22B C23B C24B CoB 59.3(2)
C28B C23B C24B CoB -124.7(3)
C2B CoB C24B C20B 65.9(7)
C22B CoB C24B C20B 82.0(2)
C21B CoB C24B C20B 37.71(18)
C23B CoB C24B C20B 119.5(3)
C5B CoB C24B C20B -138.17(19)
C4BB CoB C24B C20B -173.7(3)
C1B CoB C24B C20B -34.8(3)
C6B CoB C24B C20B -99.12(19)
C3AB CoB C24B C20B 159.8(3)
C2B CoB C24B C23B -53.7(7)
C22B CoB C24B C23B -37.48(19)
C21B CoB C24B C23B -81.8(2)
C20B CoB C24B C23B -119.5(3)
C5B CoB C24B C23B 102.3(2)
C4BB CoB C24B C23B 66.8(4)
C1B CoB C24B C23B -154.3(2)
C6B CoB C24B C23B 141.36(19)
C3AB CoB C24B C23B 40.3(4)
C2B CoB C24B C29B -174.1(6)
C22B CoB C24B C29B -158.0(3)
C21B CoB C24B C29B 157.7(3)
C20B CoB C24B C29B 120.0(4)
C23B CoB C24B C29B -120.5(4)
C5B CoB C24B C29B -18.2(3)
C4BB CoB C24B C29B -53.7(4)
C1B CoB C24B C29B 85.2(4)
C6B CoB C24B C29B 20.9(3)
C3AB CoB C24B C29B -80.2(4)
